data_7040792
loop_
_publ_author_name
'Wang, Jiwei'
'Lv, Shichang'
'Chen, Haifeng'
'Shi, Min'
'Zhang, Jun'

_publ_section_title
;
 Isolation and characterization of gem-diaurated species having two C-Au
 \s bonds in gold(i)-activated amidiniumation of alkynes.
;
_journal_issue 43
_journal_name_full 'Dalton transactions (Cambridge, England : 2003)'
_journal_page_first 17091
_journal_page_last 17094
_journal_paper_doi 10.1039/c6dt03475f
_journal_volume 45
_journal_year 2016
_chemical_formula_sum 'C65 H67 Au2 F3 N2 O5 P2 S'
_chemical_formula_weight 1501.14
_chemical_name_systematic
; 
 ? 
;
_space_group_crystal_system triclinic
_space_group_IT_number 2
_space_group_name_Hall '-P 1'
_space_group_name_H-M_alt 'P -1'
_symmetry_space_group_name_Hall '-P 1'
_symmetry_space_group_name_H-M 'P -1'
_atom_sites_solution_hydrogens geom
_audit_creation_method SHELXL-2013
_audit_update_record
;
2015-12-02 deposited with the CCDC.
2016-10-03 downloaded from the CCDC.
;
_cell_angle_alpha 109.0540(10)
_cell_angle_beta 110.9850(10)
_cell_angle_gamma 96.8090(10)
_cell_formula_units_Z 2
_cell_length_a 13.7513(10)
_cell_length_b 16.025(2)
_cell_length_c 17.1415(12)
_cell_measurement_reflns_used 8968
_cell_measurement_temperature 203(2)
_cell_measurement_theta_max 27.23
_cell_measurement_theta_min 2.23
_cell_volume 3212.8(5)
_computing_cell_refinement 'Bruker SAINT'
_computing_data_collection 'Bruker APEX2'
_computing_data_reduction 'Bruker SAINT'
_computing_molecular_graphics 'Bruker SHELXTL'
_computing_publication_material 'Bruker SHELXTL'
_computing_structure_refinement 'SHELXL-2013 (Sheldrick, 2013)'
_computing_structure_solution 'SHELXS-97 (Sheldrick, 2008)'
_diffrn_ambient_temperature 203(2)
_diffrn_measured_fraction_theta_full 0.980
_diffrn_measured_fraction_theta_max 0.982
_diffrn_measurement_device_type 'Bruker APEX-II CCD'
_diffrn_measurement_method '\f and \w scans'
_diffrn_radiation_type MoK\a
_diffrn_radiation_wavelength 0.71073
_diffrn_reflns_av_R_equivalents 0.0237
_diffrn_reflns_av_unetI/netI 0.0480
_diffrn_reflns_Laue_measured_fraction_full 0.980
_diffrn_reflns_Laue_measured_fraction_max 0.982
_diffrn_reflns_limit_h_max 17
_diffrn_reflns_limit_h_min -17
_diffrn_reflns_limit_k_max 20
_diffrn_reflns_limit_k_min -18
_diffrn_reflns_limit_l_max 19
_diffrn_reflns_limit_l_min -21
_diffrn_reflns_number 22748
_diffrn_reflns_point_group_measured_fraction_full 0.980
_diffrn_reflns_point_group_measured_fraction_max 0.982
_diffrn_reflns_theta_full 25.242
_diffrn_reflns_theta_max 26.999
_diffrn_reflns_theta_min 1.395
_exptl_absorpt_coefficient_mu 4.700
_exptl_absorpt_correction_T_max 0.746
_exptl_absorpt_correction_T_min 0.535
_exptl_absorpt_correction_type multi-scan
_exptl_absorpt_process_details sadabs
_exptl_crystal_colour yellow
_exptl_crystal_density_diffrn 1.552
_exptl_crystal_description block
_exptl_crystal_F_000 1484
_exptl_crystal_size_max 0.260
_exptl_crystal_size_mid 0.170
_exptl_crystal_size_min 0.150
_platon_squeeze_details ' '
_refine_diff_density_max 1.631
_refine_diff_density_min -0.958
_refine_diff_density_rms 0.168
_refine_ls_extinction_method none
_refine_ls_goodness_of_fit_ref 1.084
_refine_ls_hydrogen_treatment constr
_refine_ls_matrix_type full
_refine_ls_number_parameters 729
_refine_ls_number_reflns 13794
_refine_ls_number_restraints 60
_refine_ls_restrained_S_all 1.086
_refine_ls_R_factor_all 0.0540
_refine_ls_R_factor_gt 0.0388
_refine_ls_shift/su_max 0.001
_refine_ls_shift/su_mean 0.000
_refine_ls_structure_factor_coef Fsqd
_refine_ls_weighting_details
; 
 w=1/[\s^2^(Fo^2^)+(0.0730P)^2^+3.7258P] 
 where P=(Fo^2^+2Fc^2^)/3 
;
_refine_ls_weighting_scheme calc
_refine_ls_wR_factor_gt 0.1113
_refine_ls_wR_factor_ref 0.1283
_reflns_Friedel_coverage 0.000
_reflns_number_gt 10772
_reflns_number_total 13794
_reflns_threshold_expression 'I > 2\s(I)'
_cod_data_source_file c6dt03475f2.cif
_cod_data_source_block mo_50521aa
_cod_depositor_comments 'Adding full bibliography for 7040792.cif.'
_cod_original_cell_volume 3212.7(5)
_cod_database_code 7040792
_shelx_space_group_comment
; 
The symmetry employed for this shelxl refinement is uniquely defined 
by the following loop, which should always be used as a source of 
symmetry information in preference to the above space-group names. 
They are only intended as comments. 
;
_shelx_estimated_absorpt_t_min 0.375
_shelx_estimated_absorpt_t_max 0.539
_shelxl_version_number 2013-2

loop_
_space_group_symop_operation_xyz
'x, y, z'
'-x, -y, -z'

loop_
_atom_site_label
_atom_site_type_symbol
_atom_site_fract_x
_atom_site_fract_y
_atom_site_fract_z
_atom_site_U_iso_or_equiv
_atom_site_adp_type
_atom_site_occupancy
_atom_site_site_symmetry_order
_atom_site_calc_flag
_atom_site_refinement_flags_posn
_atom_site_refinement_flags_adp
Au1 Au 0.29464(2) 0.14906(2) 0.23215(2) 0.02745(8) Uani 1 1 d . .
Au2 Au 0.14373(2) 0.25264(2) 0.23513(2) 0.02598(8) Uani 1 1 d . .
P1 P 0.41122(13) 0.10969(11) 0.33708(11) 0.0299(3) Uani 1 1 d . .
P2 P 0.10704(13) 0.33462(11) 0.35180(10) 0.0267(3) Uani 1 1 d . .
N1 N 0.3416(4) 0.3280(4) 0.0815(3) 0.0309(12) Uani 1 1 d . .
N2 N 0.1975(4) 0.2056(4) 0.0039(3) 0.0318(12) Uani 1 1 d . .
O1 O 0.3661(4) 0.3484(3) 0.2272(3) 0.0360(10) Uani 1 1 d . .
O2 O 0.3245(4) 0.2226(4) -0.0566(4) 0.0503(13) Uani 1 1 d . .
H2 H 0.3896 0.2384 -0.0214 0.075 Uiso 1 1 calc R U
O3 O 0.7416(5) 0.8060(5) 0.2345(4) 0.0672(17) Uani 1 1 d . .
O4 O 0.8400(5) 0.6937(4) 0.2001(4) 0.0568(14) Uani 1 1 d . .
O5 O 0.8059(5) 0.7246(4) 0.3342(4) 0.0587(15) Uani 1 1 d . .
S1 S 0.81820(14) 0.75746(12) 0.26975(11) 0.0373(4) Uani 1 1 d . .
F1 F 1.0251(4) 0.8195(4) 0.3737(4) 0.0874(19) Uani 1 1 d . .
F2 F 0.9638(6) 0.8904(5) 0.2907(4) 0.103(2) Uani 1 1 d . .
F3 F 0.9356(5) 0.9110(3) 0.4089(3) 0.0755(16) Uani 1 1 d . .
C1 C 0.2674(5) 0.2708(4) -0.0111(4) 0.0282(13) Uani 1 1 d . .
H1 H 0.2267 0.3055 -0.0433 0.034 Uiso 1 1 calc R U
C2 C 0.3196(5) 0.3070(4) 0.1459(4) 0.0293(13) Uani 1 1 d . .
C3 C 0.2249(4) 0.2246(4) 0.0927(4) 0.0230(11) Uani 1 1 d . .
C5 C 0.4158(5) 0.4135(4) 0.1026(4) 0.0313(14) Uani 1 1 d . .
C6 C 0.3746(6) 0.4908(5) 0.1065(5) 0.0412(16) Uani 1 1 d . .
C7 C 0.4445(8) 0.5713(6) 0.1245(7) 0.071(3) Uani 1 1 d . .
H7 H 0.4212 0.6250 0.1315 0.085 Uiso 1 1 calc R U
C8 C 0.5486(8) 0.5731(7) 0.1324(6) 0.068(3) Uani 1 1 d . .
H8 H 0.5936 0.6269 0.1402 0.081 Uiso 1 1 calc R U
C9 C 0.5863(6) 0.4983(6) 0.1291(5) 0.0486(19) Uani 1 1 d . .
H9 H 0.6581 0.5016 0.1368 0.058 Uiso 1 1 calc R U
C10 C 0.5206(6) 0.4168(5) 0.1144(5) 0.0450(18) Uani 1 1 d . .
C11 C 0.2619(8) 0.4892(6) 0.0982(6) 0.062(2) Uani 1 1 d . .
H11 H 0.2247 0.4261 0.0848 0.074 Uiso 1 1 calc R U
C12 C 0.1953(9) 0.5161(8) 0.0167(7) 0.081(3) Uani 1 1 d . .
H12A H 0.2190 0.5817 0.0349 0.121 Uiso 1 1 calc R U
H12B H 0.1188 0.4984 0.0019 0.121 Uiso 1 1 calc R U
H12C H 0.2076 0.4844 -0.0363 0.121 Uiso 1 1 calc R U
C13 C 0.2619(12) 0.5539(12) 0.1879(9) 0.125(6) Uani 1 1 d . .
H13A H 0.2830 0.5274 0.2328 0.187 Uiso 1 1 calc R U
H13B H 0.1900 0.5621 0.1765 0.187 Uiso 1 1 calc R U
H13C H 0.3128 0.6129 0.2105 0.187 Uiso 1 1 calc R U
C14 C 0.5657(7) 0.3353(7) 0.1158(6) 0.058(2) Uani 1 1 d . .
H14 H 0.5039 0.2806 0.0881 0.069 Uiso 1 1 calc R U
C15 C 0.6305(12) 0.3481(11) 0.2114(8) 0.117(5) Uani 1 1 d . .
H15A H 0.6872 0.4050 0.2422 0.176 Uiso 1 1 calc R U
H15B H 0.6624 0.2974 0.2116 0.176 Uiso 1 1 calc R U
H15C H 0.5839 0.3504 0.2428 0.176 Uiso 1 1 calc R U
C16 C 0.6337(11) 0.3166(8) 0.0626(8) 0.098(4) Uani 1 1 d . .
H16A H 0.5933 0.3127 0.0015 0.147 Uiso 1 1 calc R U
H16B H 0.6516 0.2591 0.0592 0.147 Uiso 1 1 calc R U
H16C H 0.6996 0.3659 0.0929 0.147 Uiso 1 1 calc R U
C17 C 0.1781(5) 0.1751(4) 0.1295(4) 0.0259(12) Uani 1 1 d . .
H17 H 0.1187 0.1203 0.0832 0.031 Uiso 1 1 calc R U
C18 C 0.1044(5) 0.1355(5) -0.0706(4) 0.0331(14) Uani 1 1 d . .
C19 C 0.1168(7) 0.0496(5) -0.1029(5) 0.051(2) Uani 1 1 d . .
C20 C 0.0220(10) -0.0202(6) -0.1781(6) 0.077(3) Uani 1 1 d . U
H20 H 0.0259 -0.0805 -0.2040 0.093 Uiso 1 1 calc R U
C21 C -0.0722(8) 0.0026(7) -0.2105(6) 0.072(3) Uani 1 1 d . U
H21 H -0.1331 -0.0425 -0.2594 0.087 Uiso 1 1 calc R U
C22 C -0.0802(7) 0.0883(7) -0.1739(6) 0.065(3) Uani 1 1 d . .
H22 H -0.1470 0.1016 -0.1967 0.078 Uiso 1 1 calc R U
C23 C 0.0071(6) 0.1565(6) -0.1042(5) 0.050(2) Uani 1 1 d . .
C24 C 0.2170(10) 0.0208(8) -0.0679(7) 0.087(4) Uani 1 1 d . .
H24 H 0.2715 0.0748 -0.0150 0.105 Uiso 1 1 calc R U
C25 C 0.2636(13) -0.0082(11) -0.1395(9) 0.143(7) Uani 1 1 d . U
H25A H 0.2096 -0.0576 -0.1947 0.215 Uiso 1 1 calc R U
H25B H 0.3271 -0.0288 -0.1155 0.215 Uiso 1 1 calc R U
H25C H 0.2834 0.0437 -0.1533 0.215 Uiso 1 1 calc R U
C26 C 0.1994(14) -0.0565(7) -0.0329(8) 0.127(6) Uani 1 1 d . U
H26A H 0.2058 -0.0290 0.0289 0.191 Uiso 1 1 calc R U
H26B H 0.2535 -0.0900 -0.0338 0.191 Uiso 1 1 calc R U
H26C H 0.1279 -0.0981 -0.0721 0.191 Uiso 1 1 calc R U
C27 C -0.0041(7) 0.2537(7) -0.0623(7) 0.073(3) Uani 1 1 d . .
H27 H 0.0693 0.2956 -0.0228 0.087 Uiso 1 1 calc R U
C28 C -0.0607(10) 0.2875(11) -0.1370(9) 0.107(4) Uani 1 1 d . .
H28A H -0.0171 0.2911 -0.1701 0.160 Uiso 1 1 calc R U
H28B H -0.0697 0.3476 -0.1093 0.160 Uiso 1 1 calc R U
H28C H -0.1310 0.2449 -0.1788 0.160 Uiso 1 1 calc R U
C29 C -0.0675(11) 0.2606(11) -0.0057(7) 0.105(5) Uani 1 1 d . U
H29A H -0.1033 0.1996 -0.0160 0.158 Uiso 1 1 calc R U
H29B H -0.1212 0.2932 -0.0230 0.158 Uiso 1 1 calc R U
H29C H -0.0189 0.2935 0.0582 0.158 Uiso 1 1 calc R U
C30 C 0.4570(5) 0.0152(4) 0.2877(4) 0.0332(14) Uani 1 1 d . .
C31 C 0.5531(7) -0.0031(7) 0.3306(6) 0.068(3) Uani 1 1 d . U
H31 H 0.6035 0.0383 0.3891 0.082 Uiso 1 1 calc R U
C32 C 0.5743(8) -0.0833(8) 0.2867(7) 0.085(4) Uani 1 1 d . U
H32 H 0.6361 -0.0979 0.3193 0.102 Uiso 1 1 calc R U
C33 C 0.5123(8) -0.1407(6) 0.2010(7) 0.072(3) Uani 1 1 d . U
H33 H 0.5360 -0.1880 0.1700 0.087 Uiso 1 1 calc R U
C34 C 0.4130(8) -0.1285(6) 0.1594(7) 0.086(4) Uani 1 1 d . U
H34 H 0.3630 -0.1733 0.1026 0.103 Uiso 1 1 calc R U
C35 C 0.3859(8) -0.0513(7) 0.2001(6) 0.082(4) Uani 1 1 d . U
H35 H 0.3187 -0.0425 0.1691 0.099 Uiso 1 1 calc R U
C36 C 0.5294(5) 0.2042(4) 0.4234(4) 0.0315(13) Uani 1 1 d . .
C37 C 0.5597(6) 0.2759(6) 0.4033(6) 0.0494(19) Uani 1 1 d . .
H37 H 0.5213 0.2756 0.3454 0.059 Uiso 1 1 calc R U
C38 C 0.6494(7) 0.3510(6) 0.4700(7) 0.063(2) Uani 1 1 d . .
H38 H 0.6711 0.4001 0.4561 0.076 Uiso 1 1 calc R U
C39 C 0.7044(7) 0.3518(7) 0.5549(6) 0.066(3) Uani 1 1 d . .
H39 H 0.7609 0.4029 0.6008 0.080 Uiso 1 1 calc R U
C40 C 0.6745(7) 0.2744(6) 0.5723(6) 0.061(2) Uani 1 1 d . .
H40 H 0.7158 0.2718 0.6281 0.073 Uiso 1 1 calc R U
C41 C 0.5857(6) 0.2027(5) 0.5085(5) 0.0472(18) Uani 1 1 d . .
H41 H 0.5634 0.1535 0.5221 0.057 Uiso 1 1 calc R U
C42 C 0.3470(5) 0.0746(5) 0.4019(4) 0.0327(14) Uani 1 1 d . .
C43 C 0.3193(6) 0.1422(5) 0.4600(5) 0.0432(17) Uani 1 1 d . .
H43 H 0.3422 0.2037 0.4694 0.052 Uiso 1 1 calc R U
C44 C 0.2596(6) 0.1206(7) 0.5034(5) 0.055(2) Uani 1 1 d . .
H44 H 0.2406 0.1658 0.5418 0.066 Uiso 1 1 calc R U
C45 C 0.2277(7) 0.0259(6) 0.4874(6) 0.057(2) Uani 1 1 d . .
H45 H 0.1863 0.0082 0.5155 0.068 Uiso 1 1 calc R U
C46 C 0.2558(6) -0.0376(5) 0.4332(6) 0.0500(19) Uani 1 1 d . .
H46 H 0.2352 -0.0991 0.4247 0.060 Uiso 1 1 calc R U
C47 C 0.3146(5) -0.0142(5) 0.3894(5) 0.0410(16) Uani 1 1 d . .
H47 H 0.3325 -0.0601 0.3507 0.049 Uiso 1 1 calc R U
C48 C 0.2295(5) 0.3739(4) 0.4570(4) 0.0288(12) Uani 1 1 d . .
C49 C 0.3281(5) 0.3959(4) 0.4544(4) 0.0333(14) Uani 1 1 d . .
H49 H 0.3305 0.3909 0.3990 0.040 Uiso 1 1 calc R U
C50 C 0.4232(6) 0.4251(6) 0.5322(5) 0.0488(18) Uani 1 1 d . .
H50 H 0.4899 0.4358 0.5287 0.059 Uiso 1 1 calc R U
C51 C 0.4202(7) 0.4389(6) 0.6162(6) 0.060(2) Uani 1 1 d . .
H51 H 0.4844 0.4615 0.6700 0.072 Uiso 1 1 calc R U
C52 C 0.3184(7) 0.4179(6) 0.6183(5) 0.059(2) Uani 1 1 d . .
H52 H 0.3151 0.4250 0.6739 0.071 Uiso 1 1 calc R U
C53 C 0.2238(6) 0.3873(6) 0.5398(5) 0.050(2) Uani 1 1 d . .
H53 H 0.1565 0.3756 0.5420 0.060 Uiso 1 1 calc R U
C54 C 0.0589(5) 0.4322(4) 0.3402(4) 0.0321(14) Uani 1 1 d . .
C55 C 0.0601(6) 0.5036(5) 0.4166(6) 0.0471(18) Uani 1 1 d . .
H55 H 0.0880 0.5016 0.4744 0.057 Uiso 1 1 calc R U
C56 C 0.0191(7) 0.5773(6) 0.4050(7) 0.060(2) Uani 1 1 d . .
H56 H 0.0222 0.6258 0.4555 0.072 Uiso 1 1 calc R U
C57 C -0.0230(8) 0.5781(8) 0.3241(9) 0.080(3) Uani 1 1 d . .
H57 H -0.0533 0.6259 0.3160 0.096 Uiso 1 1 calc R U
C58 C -0.0235(10) 0.5045(10) 0.2452(9) 0.099(4) Uani 1 1 d . .
H58 H -0.0526 0.5050 0.1867 0.119 Uiso 1 1 calc R U
C59 C 0.0186(8) 0.4375(6) 0.2593(6) 0.062(2) Uani 1 1 d . .
H59 H 0.0201 0.3913 0.2094 0.074 Uiso 1 1 calc R U
C60 C 0.0041(5) 0.2688(4) 0.3684(4) 0.0305(13) Uani 1 1 d . .
C61 C -0.0978(6) 0.2849(6) 0.3496(5) 0.0480(18) Uani 1 1 d . .
H61 H -0.1139 0.3319 0.3299 0.058 Uiso 1 1 calc R U
C62 C -0.1759(7) 0.2305(6) 0.3601(6) 0.065(3) Uani 1 1 d . .
H62 H -0.2446 0.2410 0.3483 0.077 Uiso 1 1 calc R U
C63 C -0.1504(8) 0.1615(6) 0.3880(6) 0.063(3) Uani 1 1 d . .
H63 H -0.2030 0.1233 0.3933 0.076 Uiso 1 1 calc R U
C64 C -0.0514(7) 0.1479(6) 0.4078(6) 0.057(2) Uani 1 1 d . .
H64 H -0.0342 0.1039 0.4321 0.069 Uiso 1 1 calc R U
C65 C 0.0243(7) 0.1955(5) 0.3939(5) 0.0476(18) Uani 1 1 d . .
H65 H 0.0898 0.1797 0.4013 0.057 Uiso 1 1 calc R U
C66 C 0.9405(7) 0.8504(5) 0.3379(5) 0.0496(19) Uani 1 1 d . .

loop_
_atom_site_aniso_label
_atom_site_aniso_U_11
_atom_site_aniso_U_22
_atom_site_aniso_U_33
_atom_site_aniso_U_23
_atom_site_aniso_U_13
_atom_site_aniso_U_12
Au1 0.03133(13) 0.03002(13) 0.02570(12) 0.01396(10) 0.01348(10) 0.01149(9)
Au2 0.02987(13) 0.02842(13) 0.02279(12) 0.01133(9) 0.01282(9) 0.00992(9)
P1 0.0335(8) 0.0291(8) 0.0292(8) 0.0123(6) 0.0136(7) 0.0132(6)
P2 0.0298(8) 0.0280(8) 0.0257(7) 0.0112(6) 0.0139(6) 0.0106(6)
N1 0.027(3) 0.038(3) 0.018(2) 0.016(2) -0.001(2) -0.005(2)
N2 0.029(3) 0.041(3) 0.020(2) 0.011(2) 0.009(2) -0.003(2)
O1 0.045(3) 0.034(2) 0.021(2) 0.0064(18) 0.0119(19) 0.002(2)
O2 0.048(3) 0.051(3) 0.051(3) 0.011(2) 0.028(3) 0.015(3)
O3 0.063(4) 0.077(4) 0.056(3) 0.020(3) 0.017(3) 0.039(3)
O4 0.068(4) 0.050(3) 0.045(3) 0.013(3) 0.018(3) 0.028(3)
O5 0.079(4) 0.053(3) 0.058(3) 0.031(3) 0.038(3) 0.010(3)
S1 0.0406(9) 0.0355(9) 0.0349(8) 0.0142(7) 0.0151(7) 0.0094(7)
F1 0.051(3) 0.088(4) 0.083(4) 0.016(3) 0.005(3) 0.003(3)
F2 0.119(5) 0.104(5) 0.078(4) 0.043(4) 0.045(4) -0.033(4)
F3 0.098(4) 0.052(3) 0.046(3) 0.001(2) 0.025(3) -0.011(3)
C1 0.030(3) 0.031(3) 0.018(3) 0.010(2) 0.007(2) -0.001(2)
C2 0.034(3) 0.030(3) 0.025(3) 0.013(2) 0.013(3) 0.003(2)
C3 0.027(3) 0.019(3) 0.020(3) 0.002(2) 0.012(2) 0.006(2)
C5 0.040(3) 0.022(3) 0.020(3) 0.005(2) 0.007(3) -0.004(2)
C6 0.056(4) 0.030(3) 0.032(3) 0.013(3) 0.012(3) 0.009(3)
C7 0.075(6) 0.044(5) 0.078(6) 0.036(5) 0.012(5) -0.007(4)
C8 0.070(6) 0.061(6) 0.053(5) 0.030(4) 0.012(4) -0.024(5)
C9 0.038(4) 0.062(5) 0.037(4) 0.027(4) 0.005(3) -0.003(4)
C10 0.037(4) 0.051(4) 0.031(3) 0.011(3) 0.008(3) -0.009(3)
C11 0.061(5) 0.054(5) 0.066(6) 0.021(4) 0.024(5) 0.016(4)
C12 0.089(8) 0.072(7) 0.084(7) 0.037(6) 0.029(6) 0.034(6)
C13 0.123(11) 0.217(18) 0.091(9) 0.083(11) 0.069(9) 0.106(12)
C14 0.043(4) 0.073(6) 0.050(5) 0.026(4) 0.011(4) 0.018(4)
C15 0.150(12) 0.157(13) 0.067(7) 0.055(8) 0.039(8) 0.108(11)
C16 0.131(11) 0.085(8) 0.095(8) 0.025(7) 0.067(8) 0.058(8)
C17 0.028(3) 0.032(3) 0.019(3) 0.015(2) 0.008(2) 0.010(2)
C18 0.034(3) 0.037(4) 0.019(3) 0.012(3) 0.005(2) -0.003(3)
C19 0.073(5) 0.040(4) 0.024(3) 0.012(3) 0.010(3) 0.002(4)
C20 0.129(9) 0.035(4) 0.036(4) 0.006(3) 0.023(5) -0.025(5)
C21 0.067(6) 0.077(6) 0.036(4) 0.013(4) 0.007(4) -0.036(5)
C22 0.039(4) 0.088(7) 0.041(4) 0.017(5) 0.005(3) -0.015(4)
C23 0.035(4) 0.072(6) 0.030(3) 0.015(3) 0.009(3) 0.001(4)
C24 0.114(9) 0.082(7) 0.046(5) 0.020(5) 0.009(6) 0.049(7)
C25 0.172(14) 0.168(14) 0.075(8) 0.014(8) 0.042(9) 0.126(12)
C26 0.213(16) 0.045(6) 0.074(7) 0.022(6) 0.012(9) 0.022(8)
C27 0.048(5) 0.082(7) 0.065(6) 0.021(5) 0.004(4) 0.025(5)
C28 0.080(8) 0.170(14) 0.095(9) 0.068(9) 0.050(7) 0.039(9)
C29 0.129(10) 0.173(13) 0.057(6) 0.069(8) 0.048(7) 0.090(10)
C30 0.037(3) 0.033(3) 0.029(3) 0.012(3) 0.012(3) 0.016(3)
C31 0.047(4) 0.099(7) 0.041(4) 0.012(4) 0.004(4) 0.051(5)
C32 0.072(6) 0.109(8) 0.057(5) 0.022(5) 0.006(5) 0.067(6)
C33 0.060(5) 0.042(5) 0.079(6) -0.009(4) 0.018(5) 0.022(4)
C34 0.076(6) 0.052(5) 0.071(6) -0.020(4) 0.001(5) 0.035(5)
C35 0.074(6) 0.079(6) 0.048(5) -0.010(4) -0.002(4) 0.054(5)
C36 0.028(3) 0.031(3) 0.035(3) 0.010(3) 0.014(3) 0.013(2)
C37 0.042(4) 0.060(5) 0.059(5) 0.027(4) 0.031(4) 0.015(4)
C38 0.045(5) 0.061(6) 0.082(7) 0.026(5) 0.030(5) 0.006(4)
C39 0.040(4) 0.074(6) 0.062(6) 0.007(5) 0.016(4) 0.008(4)
C40 0.048(5) 0.044(5) 0.060(5) 0.001(4) 0.010(4) 0.003(4)
C41 0.049(4) 0.035(4) 0.043(4) 0.011(3) 0.006(3) 0.012(3)
C42 0.025(3) 0.047(4) 0.022(3) 0.018(3) 0.001(2) 0.007(3)
C43 0.046(4) 0.053(4) 0.043(4) 0.031(3) 0.020(3) 0.018(3)
C44 0.046(4) 0.096(7) 0.040(4) 0.044(4) 0.018(4) 0.027(4)
C45 0.048(5) 0.076(6) 0.064(5) 0.048(5) 0.026(4) 0.014(4)
C46 0.050(4) 0.041(4) 0.073(5) 0.031(4) 0.032(4) 0.015(3)
C47 0.036(4) 0.047(4) 0.042(4) 0.025(3) 0.011(3) 0.012(3)
C48 0.032(3) 0.024(3) 0.029(3) 0.008(2) 0.014(3) 0.011(2)
C49 0.037(3) 0.034(3) 0.032(3) 0.012(3) 0.017(3) 0.015(3)
C50 0.035(4) 0.061(5) 0.050(4) 0.031(4) 0.010(3) 0.011(3)
C51 0.047(5) 0.056(5) 0.047(5) 0.012(4) 0.004(4) -0.012(4)
C52 0.059(5) 0.070(6) 0.028(4) 0.014(4) 0.008(3) -0.006(4)
C53 0.035(4) 0.077(6) 0.031(3) 0.019(4) 0.012(3) -0.001(4)
C54 0.042(4) 0.016(3) 0.043(4) 0.006(2) 0.025(3) 0.014(2)
C55 0.057(5) 0.027(3) 0.062(5) 0.004(3) 0.039(4) 0.016(3)
C56 0.059(5) 0.047(5) 0.089(7) 0.028(5) 0.041(5) 0.031(4)
C57 0.062(6) 0.075(7) 0.119(10) 0.066(7) 0.026(6) 0.037(5)
C58 0.087(8) 0.129(11) 0.102(9) 0.091(9) 0.017(7) 0.040(8)
C59 0.089(7) 0.042(5) 0.059(5) 0.016(4) 0.036(5) 0.030(4)
C60 0.035(3) 0.030(3) 0.024(3) 0.009(2) 0.012(3) 0.008(3)
C61 0.035(4) 0.060(5) 0.061(5) 0.035(4) 0.022(4) 0.016(3)
C62 0.049(5) 0.061(6) 0.072(6) 0.009(5) 0.033(4) -0.002(4)
C63 0.063(6) 0.066(6) 0.056(5) 0.023(4) 0.030(4) -0.014(5)
C64 0.062(5) 0.053(5) 0.056(5) 0.035(4) 0.016(4) 0.000(4)
C65 0.048(4) 0.044(4) 0.047(4) 0.021(3) 0.015(3) 0.006(3)
C66 0.059(5) 0.044(4) 0.044(4) 0.018(3) 0.025(4) -0.002(4)

loop_
_atom_type_symbol
_atom_type_description
_atom_type_scat_dispersion_real
_atom_type_scat_dispersion_imag
_atom_type_scat_source
C C 0.0033 0.0016 'International Tables Vol C Tables 4.2.6.8 and 6.1.1.4'
H H 0.0000 0.0000 'International Tables Vol C Tables 4.2.6.8 and 6.1.1.4'
N N 0.0061 0.0033 'International Tables Vol C Tables 4.2.6.8 and 6.1.1.4'
O O 0.0106 0.0060 'International Tables Vol C Tables 4.2.6.8 and 6.1.1.4'
F F 0.0171 0.0103 'International Tables Vol C Tables 4.2.6.8 and 6.1.1.4'
P P 0.1023 0.0942 'International Tables Vol C Tables 4.2.6.8 and 6.1.1.4'
S S 0.1246 0.1234 'International Tables Vol C Tables 4.2.6.8 and 6.1.1.4'
Au Au -2.0133 8.8022 'International Tables Vol C Tables 4.2.6.8 and 6.1.1.4'

loop_
_geom_angle_atom_site_label_1
_geom_angle_atom_site_label_2
_geom_angle_atom_site_label_3
_geom_angle
C17 Au1 P1 175.49(17)
C17 Au1 Au2 47.43(15)
P1 Au1 Au2 133.90(4)
C17 Au2 P2 178.60(16)
C17 Au2 Au1 48.35(15)
P2 Au2 Au1 130.51(4)
C30 P1 C42 105.9(3)
C30 P1 C36 108.5(3)
C42 P1 C36 104.4(3)
C30 P1 Au1 112.9(2)
C42 P1 Au1 110.9(2)
C36 P1 Au1 113.7(2)
C54 P2 C48 109.2(3)
C54 P2 C60 104.7(3)
C48 P2 C60 105.9(3)
C54 P2 Au2 114.3(2)
C48 P2 Au2 108.3(2)
C60 P2 Au2 114.1(2)
C2 N1 C1 114.6(5)
C2 N1 C5 123.4(5)
C1 N1 C5 120.4(5)
C3 N2 C18 125.1(5)
C3 N2 C1 112.9(4)
C18 N2 C1 121.7(5)
O5 S1 O4 114.8(4)
O5 S1 O3 117.4(4)
O4 S1 O3 113.2(3)
O5 S1 C66 102.9(4)
O4 S1 C66 105.5(4)
O3 S1 C66 100.7(4)
O2 C1 N1 109.0(5)
O2 C1 N2 108.9(5)
N1 C1 N2 100.3(4)
O1 C2 N1 126.5(6)
O1 C2 C3 128.6(5)
N1 C2 C3 104.9(5)
N2 C3 C17 127.2(5)
N2 C3 C2 107.2(5)
C17 C3 C2 125.5(5)
C10 C5 C6 121.7(6)
C10 C5 N1 120.6(6)
C6 C5 N1 117.7(6)
C7 C6 C5 117.6(8)
C7 C6 C11 120.2(8)
C5 C6 C11 122.1(7)
C6 C7 C8 120.3(9)
C9 C8 C7 120.8(8)
C8 C9 C10 121.0(8)
C5 C10 C9 118.5(8)
C5 C10 C14 121.2(7)
C9 C10 C14 120.3(7)
C6 C11 C13 111.7(8)
C6 C11 C12 111.2(8)
C13 C11 C12 109.6(9)
C15 C14 C16 109.5(9)
C15 C14 C10 110.1(8)
C16 C14 C10 113.8(8)
C3 C17 Au2 115.6(4)
C3 C17 Au1 112.3(4)
Au2 C17 Au1 84.22(19)
C19 C18 C23 122.9(7)
C19 C18 N2 117.1(6)
C23 C18 N2 119.9(6)
C18 C19 C20 116.3(9)
C18 C19 C24 126.1(8)
C20 C19 C24 117.5(9)
C21 C20 C19 119.5(9)
C22 C21 C20 121.4(8)
C21 C22 C23 121.2(10)
C22 C23 C18 118.6(9)
C22 C23 C27 120.4(8)
C18 C23 C27 120.9(7)
C19 C24 C25 111.6(9)
C19 C24 C26 112.1(12)
C25 C24 C26 111.4(11)
C29 C27 C23 113.5(10)
C29 C27 C28 107.3(8)
C23 C27 C28 111.0(9)
C31 C30 C35 116.4(7)
C31 C30 P1 125.5(6)
C35 C30 P1 117.9(5)
C30 C31 C32 119.3(8)
C33 C32 C31 123.8(8)
C32 C33 C34 117.8(8)
C33 C34 C35 120.5(9)
C34 C35 C30 121.3(8)
C37 C36 C41 121.2(7)
C37 C36 P1 118.8(5)
C41 C36 P1 120.0(5)
C36 C37 C38 119.8(8)
C39 C38 C37 119.9(9)
C38 C39 C40 118.9(8)
C41 C40 C39 121.0(9)
C40 C41 C36 119.0(8)
C47 C42 C43 118.8(6)
C47 C42 P1 123.4(5)
C43 C42 P1 117.4(5)
C44 C43 C42 121.7(8)
C43 C44 C45 116.8(8)
C46 C45 C44 121.1(7)
C45 C46 C47 120.9(7)
C42 C47 C46 120.7(7)
C49 C48 C53 120.4(6)
C49 C48 P2 118.7(5)
C53 C48 P2 120.8(5)
C50 C49 C48 120.8(6)
C49 C50 C51 120.1(7)
C50 C51 C52 118.5(7)
C53 C52 C51 120.9(7)
C52 C53 C48 119.2(7)
C59 C54 C55 118.4(7)
C59 C54 P2 120.7(5)
C55 C54 P2 120.9(6)
C56 C55 C54 119.6(8)
C57 C56 C55 119.9(9)
C56 C57 C58 120.4(9)
C59 C58 C57 117.9(10)
C58 C59 C54 123.7(9)
C61 C60 C65 118.9(6)
C61 C60 P2 121.5(5)
C65 C60 P2 119.4(5)
C60 C61 C62 119.7(8)
C63 C62 C61 118.8(8)
C64 C63 C62 121.0(7)
C63 C64 C65 121.9(8)
C64 C65 C60 119.3(8)
F2 C66 F3 109.8(7)
F2 C66 F1 107.0(8)
F3 C66 F1 104.5(7)
F2 C66 S1 111.9(6)
F3 C66 S1 112.4(6)
F1 C66 S1 110.9(6)

loop_
_geom_bond_atom_site_label_1
_geom_bond_atom_site_label_2
_geom_bond_distance
Au1 C17 2.111(5)
Au1 P1 2.2624(17)
Au1 Au2 2.8111(4)
Au2 C17 2.081(6)
Au2 P2 2.2682(15)
P1 C30 1.782(6)
P1 C42 1.822(6)
P1 C36 1.832(6)
P2 C54 1.810(6)
P2 C48 1.821(6)
P2 C60 1.825(6)
N1 C2 1.372(7)
N1 C1 1.439(7)
N1 C5 1.459(7)
N2 C3 1.346(7)
N2 C18 1.444(7)
N2 C1 1.483(7)
O1 C2 1.204(7)
O2 C1 1.417(8)
O3 S1 1.458(6)
O4 S1 1.445(6)
O5 S1 1.421(5)
S1 C66 1.810(8)
F1 C66 1.339(11)
F2 C66 1.282(9)
F3 C66 1.315(9)
C2 C3 1.492(8)
C3 C17 1.391(8)
C5 C10 1.373(10)
C5 C6 1.415(10)
C6 C7 1.384(10)
C6 C11 1.501(12)
C7 C8 1.384(14)
C8 C9 1.354(13)
C9 C10 1.389(10)
C10 C14 1.514(12)
C11 C13 1.547(15)
C11 C12 1.596(14)
C14 C15 1.488(13)
C14 C16 1.514(13)
C18 C19 1.362(11)
C18 C23 1.385(11)
C19 C20 1.456(11)
C19 C24 1.487(14)
C20 C21 1.359(16)
C21 C22 1.348(15)
C22 C23 1.368(10)
C23 C27 1.540(13)
C24 C25 1.549(17)
C24 C26 1.571(16)
C27 C29 1.508(15)
C27 C28 1.542(16)
C30 C31 1.383(10)
C30 C35 1.415(10)
C31 C32 1.384(12)
C32 C33 1.328(13)
C33 C34 1.366(13)
C34 C35 1.375(12)
C36 C37 1.364(10)
C36 C41 1.395(10)
C37 C38 1.421(11)
C38 C39 1.374(14)
C39 C40 1.416(14)
C40 C41 1.376(10)
C42 C47 1.362(10)
C42 C43 1.406(10)
C43 C44 1.373(10)
C44 C45 1.433(12)
C45 C46 1.335(12)
C46 C47 1.379(10)
C48 C49 1.380(9)
C48 C53 1.397(9)
C49 C50 1.380(10)
C50 C51 1.401(11)
C51 C52 1.417(12)
C52 C53 1.381(10)
C54 C59 1.333(11)
C54 C55 1.424(8)
C55 C56 1.407(11)
C56 C57 1.303(14)
C57 C58 1.474(18)
C58 C59 1.327(14)
C60 C61 1.396(10)
C60 C65 1.404(10)
C61 C62 1.402(11)
C62 C63 1.375(14)
C63 C64 1.343(13)
C64 C65 1.354(11)

loop_
_geom_torsion_atom_site_label_1
_geom_torsion_atom_site_label_2
_geom_torsion_atom_site_label_3
_geom_torsion_atom_site_label_4
_geom_torsion
C2 N1 C1 O2 -117.5(6)
C5 N1 C1 O2 76.6(7)
C2 N1 C1 N2 -3.3(7)
C5 N1 C1 N2 -169.2(6)
C3 N2 C1 O2 116.5(6)
C18 N2 C1 O2 -69.1(7)
C3 N2 C1 N1 2.1(7)
C18 N2 C1 N1 176.6(6)
C1 N1 C2 O1 -175.3(7)
C5 N1 C2 O1 -9.8(11)
C1 N1 C2 C3 3.2(7)
C5 N1 C2 C3 168.6(6)
C18 N2 C3 C17 8.1(10)
C1 N2 C3 C17 -177.7(6)
C18 N2 C3 C2 -174.6(6)
C1 N2 C3 C2 -0.4(7)
O1 C2 C3 N2 176.8(7)
N1 C2 C3 N2 -1.6(7)
O1 C2 C3 C17 -5.9(11)
N1 C2 C3 C17 175.7(6)
C2 N1 C5 C10 98.1(8)
C1 N1 C5 C10 -97.3(7)
C2 N1 C5 C6 -84.5(8)
C1 N1 C5 C6 80.1(8)
C10 C5 C6 C7 -1.3(11)
N1 C5 C6 C7 -178.7(7)
C10 C5 C6 C11 -176.9(6)
N1 C5 C6 C11 5.7(10)
C5 C6 C7 C8 4.1(13)
C11 C6 C7 C8 179.8(8)
C6 C7 C8 C9 -4.7(14)
C7 C8 C9 C10 2.3(13)
C6 C5 C10 C9 -1.0(10)
N1 C5 C10 C9 176.3(6)
C6 C5 C10 C14 176.2(6)
N1 C5 C10 C14 -6.5(10)
C8 C9 C10 C5 0.5(11)
C8 C9 C10 C14 -176.7(7)
C7 C6 C11 C13 -61.8(12)
C5 C6 C11 C13 113.7(10)
C7 C6 C11 C12 61.0(10)
C5 C6 C11 C12 -123.4(8)
C5 C10 C14 C15 -99.4(10)
C9 C10 C14 C15 77.7(11)
C5 C10 C14 C16 137.3(9)
C9 C10 C14 C16 -45.6(11)
N2 C3 C17 Au2 -134.2(5)
C2 C3 C17 Au2 49.0(7)
N2 C3 C17 Au1 131.5(6)
C2 C3 C17 Au1 -45.3(7)
C3 N2 C18 C19 -87.5(8)
C1 N2 C18 C19 98.8(7)
C3 N2 C18 C23 90.6(8)
C1 N2 C18 C23 -83.1(8)
C23 C18 C19 C20 1.9(11)
N2 C18 C19 C20 180.0(6)
C23 C18 C19 C24 -177.2(8)
N2 C18 C19 C24 0.8(12)
C18 C19 C20 C21 -1.1(12)
C24 C19 C20 C21 178.1(9)
C19 C20 C21 C22 -0.6(14)
C20 C21 C22 C23 1.7(14)
C21 C22 C23 C18 -0.9(12)
C21 C22 C23 C27 -179.0(8)
C19 C18 C23 C22 -1.0(11)
N2 C18 C23 C22 -178.9(6)
C19 C18 C23 C27 177.1(7)
N2 C18 C23 C27 -0.9(11)
C18 C19 C24 C25 -114.3(12)
C20 C19 C24 C25 66.6(14)
C18 C19 C24 C26 120.1(10)
C20 C19 C24 C26 -59.1(11)
C22 C23 C27 C29 71.4(11)
C18 C23 C27 C29 -106.6(9)
C22 C23 C27 C28 -49.5(12)
C18 C23 C27 C28 132.5(9)
C42 P1 C30 C31 -83.5(8)
C36 P1 C30 C31 28.1(9)
Au1 P1 C30 C31 155.0(7)
C42 P1 C30 C35 90.7(8)
C36 P1 C30 C35 -157.7(8)
Au1 P1 C30 C35 -30.8(8)
C35 C30 C31 C32 0.3(15)
P1 C30 C31 C32 174.6(8)
C30 C31 C32 C33 7(2)
C31 C32 C33 C34 -12(2)
C32 C33 C34 C35 10(2)
C33 C34 C35 C30 -3(2)
C31 C30 C35 C34 -1.9(17)
P1 C30 C35 C34 -176.6(10)
C30 P1 C36 C37 103.5(6)
C42 P1 C36 C37 -143.9(6)
Au1 P1 C36 C37 -23.0(6)
C30 P1 C36 C41 -77.5(6)
C42 P1 C36 C41 35.1(6)
Au1 P1 C36 C41 156.0(5)
C41 C36 C37 C38 -0.6(11)
P1 C36 C37 C38 178.4(6)
C36 C37 C38 C39 -0.9(12)
C37 C38 C39 C40 4.1(13)
C38 C39 C40 C41 -5.9(13)
C39 C40 C41 C36 4.5(12)
C37 C36 C41 C40 -1.2(11)
P1 C36 C41 C40 179.8(6)
C30 P1 C42 C47 -17.5(6)
C36 P1 C42 C47 -131.9(5)
Au1 P1 C42 C47 105.3(5)
C30 P1 C42 C43 169.9(5)
C36 P1 C42 C43 55.4(6)
Au1 P1 C42 C43 -67.4(5)
C47 C42 C43 C44 -0.7(10)
P1 C42 C43 C44 172.3(6)
C42 C43 C44 C45 0.5(11)
C43 C44 C45 C46 0.5(12)
C44 C45 C46 C47 -1.3(13)
C43 C42 C47 C46 -0.2(10)
P1 C42 C47 C46 -172.7(6)
C45 C46 C47 C42 1.2(12)
C54 P2 C48 C49 -91.0(5)
C60 P2 C48 C49 156.8(5)
Au2 P2 C48 C49 34.1(5)
C54 P2 C48 C53 84.9(6)
C60 P2 C48 C53 -27.4(7)
Au2 P2 C48 C53 -150.1(6)
C53 C48 C49 C50 4.8(10)
P2 C48 C49 C50 -179.4(6)
C48 C49 C50 C51 -4.5(11)
C49 C50 C51 C52 3.0(13)
C50 C51 C52 C53 -1.9(14)
C51 C52 C53 C48 2.3(14)
C49 C48 C53 C52 -3.6(12)
P2 C48 C53 C52 -179.4(7)
C48 P2 C54 C59 140.4(7)
C60 P2 C54 C59 -106.5(7)
Au2 P2 C54 C59 19.0(7)
C48 P2 C54 C55 -41.5(6)
C60 P2 C54 C55 71.6(6)
Au2 P2 C54 C55 -162.9(5)
C59 C54 C55 C56 0.0(11)
P2 C54 C55 C56 -178.1(6)
C54 C55 C56 C57 2.4(13)
C55 C56 C57 C58 -2.9(15)
C56 C57 C58 C59 1.1(18)
C57 C58 C59 C54 1.5(18)
C55 C54 C59 C58 -2.0(14)
P2 C54 C59 C58 176.1(9)
C54 P2 C60 C61 14.9(6)
C48 P2 C60 C61 130.3(6)
Au2 P2 C60 C61 -110.8(6)
C54 P2 C60 C65 -170.1(5)
C48 P2 C60 C65 -54.8(6)
Au2 P2 C60 C65 64.2(6)
C65 C60 C61 C62 2.7(11)
P2 C60 C61 C62 177.7(6)
C60 C61 C62 C63 -0.7(13)
C61 C62 C63 C64 2.1(13)
C62 C63 C64 C65 -5.8(14)
C63 C64 C65 C60 7.8(13)
C61 C60 C65 C64 -6.1(11)
P2 C60 C65 C64 178.8(6)
O5 S1 C66 F2 -178.6(7)
O4 S1 C66 F2 60.8(8)
O3 S1 C66 F2 -57.1(8)
O5 S1 C66 F3 -54.6(7)
O4 S1 C66 F3 -175.2(6)
O3 S1 C66 F3 67.0(7)
O5 S1 C66 F1 62.0(6)
O4 S1 C66 F1 -58.6(6)
O3 S1 C66 F1 -176.5(6)

loop_
_platon_squeeze_void_nr
_platon_squeeze_void_average_x
_platon_squeeze_void_average_y
_platon_squeeze_void_average_z
_platon_squeeze_void_volume
_platon_squeeze_void_count_electrons
1 0.000 0.000 0.000 9.7 -3.0
2 0.024 0.466 0.075 10.7 0.3
3 0.500 1.000 1.000 183.5 19.5
4 0.437 0.757 0.297 50.2 -6.5
5 0.563 0.243 0.703 50.2 -9.4
6 0.976 0.534 0.924 10.7 -0.1
